data_4070288
loop_
_publ_author_name
'Rosen, Evelyn L.'
'Varnado, C. Daniel'
'Tennyson, Andrew G.'
'Khramov, Dimitri M.'
'Kamplain, Justin W.'
'Sung, Daphne H.'
'Cresswell, Philip T.'
'Lynch, Vincent M.'
'Bielawski, Christopher W.'

_publ_section_title
;
 Redox-Active N-Heterocyclic Carbenes: Design, Synthesis, and Evaluation
 of Their Electronic Properties
;
_journal_issue 23
_journal_name_full Organometallics
_journal_page_first 6695
_journal_paper_doi 10.1021/om900698x
_journal_volume 28
_journal_year 2009
_chemical_formula_moiety 'C17 H12 N2, 2 C5 H5, 2 Fe, 5 C O, Cr, 1/2 C6 H6'
_chemical_formula_sum 'C35 H25 Cr Fe2 N2 O5'
_chemical_formula_weight 717.27
_chemical_name_common 2c
_chemical_name_systematic
;
 ?
;
_space_group_IT_number 14
_symmetry_cell_setting monoclinic
_symmetry_space_group_name_Hall '-P 2yn'
_symmetry_space_group_name_H-M 'P 1 21/n 1'
_atom_sites_solution_hydrogens geom
_atom_sites_solution_primary direct
_atom_sites_solution_secondary difmap
_audit_creation_method SHELXL-97
_cell_angle_alpha 90.00
_cell_angle_beta 90.150(3)
_cell_angle_gamma 90.00
_cell_formula_units_Z 4
_cell_length_a 12.8897(7)
_cell_length_b 14.7057(9)
_cell_length_c 15.9132(12)
_cell_measurement_reflns_used 37212
_cell_measurement_temperature 153(2)
_cell_measurement_theta_max 27.5
_cell_measurement_theta_min 1
_cell_volume 3016.4(3)
_computing_cell_refinement 'Collect software, Nonius B.V. 1998'
_computing_data_collection 'Collect software, Nonius B.V. 1998'
_computing_data_reduction
;
DENZO and Scalepack (Otwinoski and Minor, 1997)
;
_computing_molecular_graphics 'XP SHELXTL/PC, Siemens Analytical'
_computing_structure_refinement 'XL SHELXTL/PC, Siemens Analytical'
_computing_structure_solution
;

SIR97 - Altomare A., Burla M.C., Camalli M., Cascarano G.L., Giacovazzo C., 
Guagliardi A., Moliterni A.G.G., Polidori G.,Spagna R.
;
_diffrn_ambient_temperature 153(2)
_diffrn_measured_fraction_theta_full 0.974
_diffrn_measured_fraction_theta_max 0.974
_diffrn_measurement_device_type 'Nonius Kappa CCD'
_diffrn_measurement_method \w-scans
_diffrn_radiation_monochromator graphite
_diffrn_radiation_source 'fine-focus sealed tube'
_diffrn_radiation_type MoK\a
_diffrn_radiation_wavelength 0.71073
_diffrn_reflns_av_R_equivalents 0.0000
_diffrn_reflns_av_sigmaI/netI 0.0828
_diffrn_reflns_limit_h_max 16
_diffrn_reflns_limit_h_min -16
_diffrn_reflns_limit_k_max 18
_diffrn_reflns_limit_k_min -18
_diffrn_reflns_limit_l_max 20
_diffrn_reflns_limit_l_min -17
_diffrn_reflns_number 18911
_diffrn_reflns_theta_full 27.49
_diffrn_reflns_theta_max 27.49
_diffrn_reflns_theta_min 1.89
_exptl_absorpt_coefficient_mu 1.350
_exptl_absorpt_correction_T_max 0.855
_exptl_absorpt_correction_T_min 0.657
_exptl_absorpt_correction_type multi-scan
_exptl_absorpt_process_details
;
DENZO and Scalepack (Otwinoski and Minor, 1997)
;
_exptl_crystal_colour orange
_exptl_crystal_density_diffrn 1.579
_exptl_crystal_density_method 'not measured'
_exptl_crystal_description prisms
_exptl_crystal_F_000 1460
_exptl_crystal_size_max 0.30
_exptl_crystal_size_mid 0.25
_exptl_crystal_size_min 0.12
_refine_diff_density_max 1.006
_refine_diff_density_min -0.730
_refine_diff_density_rms 0.103
_refine_ls_extinction_method none
_refine_ls_goodness_of_fit_ref 1.052
_refine_ls_hydrogen_treatment constr
_refine_ls_matrix_type full
_refine_ls_number_parameters 407
_refine_ls_number_reflns 18913
_refine_ls_number_restraints 0
_refine_ls_restrained_S_all 1.052
_refine_ls_R_factor_all 0.0797
_refine_ls_R_factor_gt 0.0566
_refine_ls_shift/su_max 0.001
_refine_ls_shift/su_mean 0.000
_refine_ls_structure_factor_coef Fsqd
_refine_ls_weighting_details 'calc w=1/[\s^2^(Fo^2^)+(0.0379P)^2^+6.1839P] where P=(Fo^2^+2Fc^2^)/3'
_refine_ls_weighting_scheme calc
_refine_ls_wR_factor_gt 0.1212
_refine_ls_wR_factor_ref 0.1350
_reflns_number_gt 15252
_reflns_number_total 18913
_reflns_threshold_expression >2sigma(I)
_cod_data_source_file om900698x_si_002.cif
_cod_data_source_block bzcr
_cod_depositor_comments
;
The following automatic conversions were performed:

'_symmetry_cell_setting' value 'Monoclinic' changed to 'monoclinic'
according to /home/saulius/struct/CIF-dictionaries/cif_core.dic
dictionary named 'cif_core.dic' version 2.4.2 from 2011-04-26.

Automatic conversion script
Id: cif_fix_values 1715 2011-07-08 13:25:40Z adriana 
;
_cod_original_sg_symbol_H-M P21/n
_cod_database_code 4070288

loop_
_symmetry_equiv_pos_as_xyz
'x, y, z'
'-x+1/2, y+1/2, -z+1/2'
'-x, -y, -z'
'x-1/2, -y-1/2, z-1/2'

loop_
_atom_site_label
_atom_site_type_symbol
_atom_site_fract_x
_atom_site_fract_y
_atom_site_fract_z
_atom_site_U_iso_or_equiv
_atom_site_adp_type
_atom_site_occupancy
_atom_site_symmetry_multiplicity
_atom_site_calc_flag
_atom_site_refinement_flags
Fe1 Fe 0.30144(4) 0.44426(3) 0.74018(3) 0.02660(13) Uani 1 1 d .
Fe2 Fe 0.26686(4) 0.43686(3) 0.27488(3) 0.02558(13) Uani 1 1 d .
Cr1 Cr 0.51035(4) 0.25272(3) 0.50048(4) 0.02603(13) Uani 1 1 d .
O1A O 0.5424(2) 0.21253(18) 0.68624(18) 0.0459(8) Uani 1 1 d .
O2A O 0.6119(2) 0.44002(16) 0.5003(2) 0.0468(7) Uani 1 1 d .
O3A O 0.5375(2) 0.22034(17) 0.31366(17) 0.0440(8) Uani 1 1 d .
O4A O 0.3909(3) 0.07530(17) 0.4959(2) 0.0684(10) Uani 1 1 d .
O5A O 0.7190(2) 0.1624(2) 0.4972(2) 0.0676(9) Uani 1 1 d .
C1A C 0.5245(3) 0.2347(2) 0.6184(3) 0.0330(9) Uani 1 1 d .
C2A C 0.5735(3) 0.3695(2) 0.5014(3) 0.0290(8) Uani 1 1 d .
C3A C 0.5207(3) 0.2391(2) 0.3822(2) 0.0301(9) Uani 1 1 d .
C4A C 0.4360(3) 0.1422(2) 0.4979(3) 0.0356(9) Uani 1 1 d .
C5A C 0.6384(3) 0.1956(2) 0.4986(3) 0.0418(10) Uani 1 1 d .
N1 N 0.3001(2) 0.32470(17) 0.57661(17) 0.0220(6) Uani 1 1 d .
N2 N 0.2893(2) 0.32278(17) 0.44021(18) 0.0236(7) Uani 1 1 d .
C1 C 0.3591(2) 0.31523(17) 0.5060(2) 0.0214(7) Uani 1 1 d .
C2 C 0.1933(3) 0.3267(2) 0.5556(2) 0.0246(8) Uani 1 1 d .
C3 C 0.1054(3) 0.3275(2) 0.6067(2) 0.0293(9) Uani 1 1 d .
H3A H 0.1102 0.3283 0.6663 0.035 Uiso 1 1 calc R
C4 C 0.0104(3) 0.3273(2) 0.5650(3) 0.0354(9) Uani 1 1 d .
H4A H -0.0516 0.3268 0.5971 0.042 Uiso 1 1 calc R
C5 C 0.0035(3) 0.3276(2) 0.4776(3) 0.0365(10) Uani 1 1 d .
H5A H -0.0630 0.3290 0.4517 0.044 Uiso 1 1 calc R
C6 C 0.0913(3) 0.3259(2) 0.4276(2) 0.0294(9) Uani 1 1 d .
H6A H 0.0871 0.3247 0.3680 0.035 Uiso 1 1 calc R
C7 C 0.1865(3) 0.3261(2) 0.4699(2) 0.0247(8) Uani 1 1 d .
C8 C 0.3412(3) 0.3414(2) 0.6585(2) 0.0215(8) Uani 1 1 d .
C9 C 0.4262(3) 0.3994(2) 0.6767(2) 0.0262(8) Uani 1 1 d .
H9A H 0.4635 0.4350 0.6372 0.031 Uiso 1 1 calc R
C10 C 0.4458(3) 0.3947(2) 0.7642(2) 0.0312(9) Uani 1 1 d .
H10A H 0.5000 0.4252 0.7933 0.037 Uiso 1 1 calc R
C11 C 0.3710(3) 0.3369(2) 0.8007(2) 0.0345(10) Uani 1 1 d .
H11A H 0.3653 0.3227 0.8588 0.041 Uiso 1 1 calc R
C12 C 0.3057(3) 0.3036(2) 0.7358(2) 0.0288(8) Uani 1 1 d .
H12A H 0.2487 0.2634 0.7426 0.035 Uiso 1 1 calc R
C13 C 0.1906(4) 0.5270(2) 0.6872(3) 0.0406(11) Uani 1 1 d .
H13A H 0.1604 0.5202 0.6331 0.049 Uiso 1 1 calc R
C14 C 0.2815(4) 0.5774(2) 0.7084(3) 0.0410(11) Uani 1 1 d .
H14A H 0.3231 0.6106 0.6700 0.049 Uiso 1 1 calc R
C15 C 0.2994(4) 0.5700(2) 0.7948(3) 0.0419(11) Uani 1 1 d .
H15A H 0.3549 0.5974 0.8250 0.050 Uiso 1 1 calc R
C16 C 0.2210(4) 0.5149(3) 0.8293(3) 0.0460(12) Uani 1 1 d .
H16A H 0.2142 0.4982 0.8867 0.055 Uiso 1 1 calc R
C17 C 0.1547(3) 0.4894(2) 0.7635(3) 0.0445(11) Uani 1 1 d .
H17A H 0.0947 0.4523 0.7693 0.053 Uiso 1 1 calc R
C18 C 0.3168(3) 0.3359(2) 0.3543(2) 0.0210(8) Uani 1 1 d .
C19 C 0.4008(3) 0.3912(2) 0.3270(2) 0.0274(9) Uani 1 1 d .
H19A H 0.4454 0.4264 0.3617 0.033 Uiso 1 1 calc R
C20 C 0.4055(3) 0.3839(2) 0.2387(2) 0.0300(9) Uani 1 1 d .
H20A H 0.4552 0.4125 0.2036 0.036 Uiso 1 1 calc R
C21 C 0.3240(3) 0.3269(2) 0.2112(2) 0.0329(10) Uani 1 1 d .
H21A H 0.3086 0.3116 0.1545 0.039 Uiso 1 1 calc R
C22 C 0.2697(3) 0.2967(2) 0.2826(2) 0.0256(8) Uani 1 1 d .
H22A H 0.2116 0.2570 0.2826 0.031 Uiso 1 1 calc R
C23 C 0.1770(4) 0.5260(2) 0.3391(3) 0.0431(11) Uani 1 1 d .
H23A H 0.1629 0.5233 0.3976 0.052 Uiso 1 1 calc R
C24 C 0.2606(4) 0.5726(2) 0.3002(2) 0.0385(11) Uani 1 1 d .
H24A H 0.3129 0.6070 0.3278 0.046 Uiso 1 1 calc R
C25 C 0.2517(4) 0.5584(2) 0.2136(2) 0.0361(10) Uani 1 1 d .
H25A H 0.2971 0.5822 0.1721 0.043 Uiso 1 1 calc R
C26 C 0.1650(4) 0.5035(2) 0.1979(3) 0.0434(12) Uani 1 1 d .
H26A H 0.1424 0.4831 0.1442 0.052 Uiso 1 1 calc R
C27 C 0.1181(3) 0.4841(3) 0.2735(3) 0.0488(12) Uani 1 1 d .
H27A H 0.0570 0.4489 0.2808 0.059 Uiso 1 1 calc R
C1B C 0.0586(3) 0.0773(2) 0.4959(3) 0.0410(10) Uani 1 1 d .
H1BA H 0.0997 0.1309 0.4931 0.049 Uiso 1 1 calc R
C2B C -0.0438(3) 0.0833(2) 0.5136(3) 0.0435(11) Uani 1 1 d .
H2BA H -0.0745 0.1411 0.5229 0.052 Uiso 1 1 calc R
C3B C -0.1034(3) 0.0064(2) 0.5180(3) 0.0433(11) Uani 1 1 d .
H3BA H -0.1752 0.0107 0.5306 0.052 Uiso 1 1 calc R

loop_
_atom_site_aniso_label
_atom_site_aniso_U_11
_atom_site_aniso_U_22
_atom_site_aniso_U_33
_atom_site_aniso_U_23
_atom_site_aniso_U_13
_atom_site_aniso_U_12
Fe1 0.0277(3) 0.0240(3) 0.0281(3) -0.0007(2) 0.0039(3) 0.0026(2)
Fe2 0.0276(3) 0.0205(2) 0.0286(3) 0.0011(2) -0.0039(3) 0.0029(2)
Cr1 0.0225(3) 0.0287(3) 0.0269(3) -0.0005(3) -0.0004(4) 0.0052(2)
O1A 0.049(2) 0.0556(18) 0.0328(17) 0.0002(13) -0.0082(15) 0.0232(15)
O2A 0.0515(19) 0.0453(14) 0.0435(16) -0.0024(15) 0.0025(18) -0.0156(13)
O3A 0.052(2) 0.0473(16) 0.0328(17) -0.0002(13) 0.0079(15) 0.0219(14)
O4A 0.109(3) 0.0490(16) 0.0477(19) -0.0092(17) 0.019(2) -0.0333(17)
O5A 0.046(2) 0.100(2) 0.0571(19) -0.009(2) -0.0060(19) 0.0463(17)
C1A 0.027(2) 0.033(2) 0.039(3) -0.0076(17) -0.0037(19) 0.0121(17)
C2A 0.023(2) 0.0378(19) 0.0261(19) -0.0001(19) 0.0046(19) 0.0021(16)
C3A 0.027(2) 0.027(2) 0.036(2) 0.0011(16) 0.0007(19) 0.0081(16)
C4A 0.051(3) 0.0350(19) 0.0210(19) -0.0002(18) 0.007(2) 0.0028(18)
C5A 0.043(3) 0.051(2) 0.031(2) -0.002(2) 0.002(2) 0.0191(19)
N1 0.0165(16) 0.0231(14) 0.0263(17) 0.0025(11) 0.0015(14) -0.0015(12)
N2 0.0197(18) 0.0223(15) 0.0288(17) 0.0005(11) 0.0041(14) -0.0017(12)
C1 0.024(2) 0.0176(14) 0.0224(19) 0.0048(15) 0.0000(18) 0.0000(13)
C2 0.020(2) 0.0208(17) 0.033(2) -0.0002(14) -0.0014(18) -0.0014(15)
C3 0.026(2) 0.0262(19) 0.035(2) -0.0026(15) 0.0062(18) -0.0025(16)
C4 0.025(2) 0.027(2) 0.054(3) -0.0008(17) 0.007(2) -0.0010(17)
C5 0.020(2) 0.0300(19) 0.060(3) 0.0000(17) -0.002(2) 0.0010(16)
C6 0.028(2) 0.0266(19) 0.033(2) 0.0037(15) -0.0042(19) 0.0043(16)
C7 0.023(2) 0.0199(16) 0.031(2) 0.0023(13) -0.0029(17) -0.0006(16)
C8 0.023(2) 0.0197(16) 0.0222(19) -0.0007(13) -0.0003(16) 0.0044(14)
C9 0.025(2) 0.0258(19) 0.028(2) -0.0051(15) 0.0030(17) 0.0008(16)
C10 0.027(2) 0.0259(18) 0.040(2) -0.0059(17) -0.007(2) 0.0050(15)
C11 0.042(3) 0.031(2) 0.031(2) 0.0002(16) -0.0041(19) 0.0097(19)
C12 0.030(2) 0.0213(17) 0.035(2) 0.0045(15) 0.0117(19) 0.0015(15)
C13 0.052(3) 0.030(2) 0.040(2) -0.0018(17) -0.008(2) 0.016(2)
C14 0.054(3) 0.0169(18) 0.052(3) -0.0030(16) 0.016(2) 0.0003(18)
C15 0.041(3) 0.031(2) 0.054(3) -0.0193(17) 0.007(2) 0.006(2)
C16 0.050(3) 0.048(2) 0.041(3) -0.0082(19) 0.011(2) 0.019(2)
C17 0.027(2) 0.037(2) 0.070(4) 0.002(2) 0.016(3) 0.0079(17)
C18 0.019(2) 0.0185(16) 0.025(2) 0.0012(13) 0.0016(16) 0.0023(15)
C19 0.028(2) 0.0212(18) 0.033(2) 0.0021(14) -0.0081(18) 0.0042(16)
C20 0.029(2) 0.0294(18) 0.031(2) 0.0039(16) 0.0077(19) 0.0034(15)
C21 0.046(3) 0.0289(18) 0.024(2) -0.0054(15) -0.0082(19) 0.0118(18)
C22 0.030(2) 0.0149(15) 0.032(2) 0.0012(13) -0.0040(18) 0.0024(15)
C23 0.053(3) 0.031(2) 0.045(3) 0.0012(18) 0.006(2) 0.021(2)
C24 0.049(3) 0.0166(17) 0.049(3) -0.0016(16) -0.010(2) 0.0062(18)
C25 0.046(3) 0.0224(18) 0.040(2) 0.0099(15) -0.006(2) 0.0038(18)
C26 0.048(3) 0.032(2) 0.050(3) 0.0062(18) -0.022(2) 0.007(2)
C27 0.028(2) 0.038(2) 0.080(4) 0.018(2) -0.006(3) 0.0121(18)
C1B 0.044(3) 0.032(2) 0.046(3) 0.005(2) -0.006(2) -0.0020(18)
C2B 0.048(3) 0.035(2) 0.048(3) 0.0002(19) -0.003(2) 0.0097(19)
C3B 0.031(2) 0.044(2) 0.055(3) 0.0022(19) 0.005(2) 0.0084(19)

loop_
_atom_type_symbol
_atom_type_description
_atom_type_scat_dispersion_real
_atom_type_scat_dispersion_imag
_atom_type_scat_source
C C 0.0033 0.0016 'International Tables Vol C Tables 4.2.6.8 and 6.1.1.4'
H H 0.0000 0.0000 'International Tables Vol C Tables 4.2.6.8 and 6.1.1.4'
N N 0.0061 0.0033 'International Tables Vol C Tables 4.2.6.8 and 6.1.1.4'
O O 0.0106 0.0060 'International Tables Vol C Tables 4.2.6.8 and 6.1.1.4'
Cr Cr 0.3209 0.6236 'International Tables Vol C Tables 4.2.6.8 and 6.1.1.4'
Fe Fe 0.3463 0.8444 'International Tables Vol C Tables 4.2.6.8 and 6.1.1.4'

loop_
_geom_angle_atom_site_label_1
_geom_angle_atom_site_label_2
_geom_angle_atom_site_label_3
_geom_angle
_geom_angle_site_symmetry_1
_geom_angle_site_symmetry_3
C9 Fe1 C10 40.94(14) . .
C9 Fe1 C14 106.92(16) . .
C10 Fe1 C14 120.37(16) . .
C9 Fe1 C17 160.17(17) . .
C10 Fe1 C17 158.60(18) . .
C14 Fe1 C17 67.44(17) . .
C9 Fe1 C16 157.34(17) . .
C10 Fe1 C16 121.18(17) . .
C14 Fe1 C16 67.66(16) . .
C17 Fe1 C16 40.16(17) . .
C9 Fe1 C15 121.42(17) . .
C10 Fe1 C15 104.88(17) . .
C14 Fe1 C15 40.09(16) . .
C17 Fe1 C15 67.40(17) . .
C16 Fe1 C15 40.30(17) . .
C9 Fe1 C11 68.59(15) . .
C10 Fe1 C11 40.43(14) . .
C14 Fe1 C11 155.42(17) . .
C17 Fe1 C11 124.63(17) . .
C16 Fe1 C11 106.68(16) . .
C15 Fe1 C11 120.13(16) . .
C9 Fe1 C13 122.95(16) . .
C10 Fe1 C13 157.47(17) . .
C14 Fe1 C13 40.76(17) . .
C17 Fe1 C13 40.37(17) . .
C16 Fe1 C13 68.29(17) . .
C15 Fe1 C13 68.25(17) . .
C11 Fe1 C13 161.64(17) . .
C9 Fe1 C8 40.72(13) . .
C10 Fe1 C8 68.07(14) . .
C14 Fe1 C8 125.44(15) . .
C17 Fe1 C8 125.86(16) . .
C16 Fe1 C8 159.89(17) . .
C15 Fe1 C8 159.44(16) . .
C11 Fe1 C8 67.84(14) . .
C13 Fe1 C8 110.46(14) . .
C9 Fe1 C12 68.52(14) . .
C10 Fe1 C12 67.90(14) . .
C14 Fe1 C12 162.67(16) . .
C17 Fe1 C12 110.84(15) . .
C16 Fe1 C12 123.04(16) . .
C15 Fe1 C12 156.73(16) . .
C11 Fe1 C12 40.19(13) . .
C13 Fe1 C12 126.60(16) . .
C8 Fe1 C12 40.41(12) . .
C19 Fe2 C23 119.67(17) . .
C19 Fe2 C20 40.63(14) . .
C23 Fe2 C20 153.36(17) . .
C19 Fe2 C24 106.12(16) . .
C23 Fe2 C24 40.92(17) . .
C20 Fe2 C24 117.79(17) . .
C19 Fe2 C27 156.41(18) . .
C23 Fe2 C27 41.10(18) . .
C20 Fe2 C27 162.61(19) . .
C24 Fe2 C27 68.32(17) . .
C19 Fe2 C26 161.60(17) . .
C23 Fe2 C26 67.99(17) . .
C20 Fe2 C26 125.28(18) . .
C24 Fe2 C26 67.86(16) . .
C27 Fe2 C26 39.47(18) . .
C19 Fe2 C25 124.37(16) . .
C23 Fe2 C25 67.75(16) . .
C20 Fe2 C25 106.42(16) . .
C24 Fe2 C25 40.04(15) . .
C27 Fe2 C25 66.96(17) . .
C26 Fe2 C25 40.06(16) . .
C19 Fe2 C21 68.51(14) . .
C23 Fe2 C21 165.30(18) . .
C20 Fe2 C21 40.51(14) . .
C24 Fe2 C21 152.40(17) . .
C27 Fe2 C21 127.14(18) . .
C26 Fe2 C21 108.27(16) . .
C25 Fe2 C21 119.24(15) . .
C19 Fe2 C18 40.81(14) . .
C23 Fe2 C18 109.65(15) . .
C20 Fe2 C18 67.81(14) . .
C24 Fe2 C18 126.85(14) . .
C27 Fe2 C18 123.13(16) . .
C26 Fe2 C18 156.37(16) . .
C25 Fe2 C18 162.80(16) . .
C21 Fe2 C18 67.68(13) . .
C19 Fe2 C22 68.30(13) . .
C23 Fe2 C22 128.72(16) . .
C20 Fe2 C22 67.60(13) . .
C24 Fe2 C22 165.15(15) . .
C27 Fe2 C22 110.94(15) . .
C26 Fe2 C22 121.70(15) . .
C25 Fe2 C22 154.45(14) . .
C21 Fe2 C22 40.03(13) . .
C18 Fe2 C22 40.16(12) . .
C5A Cr1 C4A 93.54(16) . .
C5A Cr1 C3A 82.61(18) . .
C4A Cr1 C3A 85.65(17) . .
C5A Cr1 C2A 91.59(15) . .
C4A Cr1 C2A 174.80(15) . .
C3A Cr1 C2A 94.11(17) . .
C5A Cr1 C1A 82.51(18) . .
C4A Cr1 C1A 87.09(17) . .
C3A Cr1 C1A 162.99(13) . .
C2A Cr1 C1A 94.48(17) . .
C5A Cr1 C1 177.78(15) . .
C4A Cr1 C1 84.78(13) . .
C3A Cr1 C1 98.68(15) . .
C2A Cr1 C1 90.13(12) . .
C1A Cr1 C1 95.95(15) . .
O1A C1A Cr1 169.4(3) . .
O2A C2A Cr1 178.7(4) . .
O3A C3A Cr1 169.4(3) . .
O4A C4A Cr1 179.7(4) . .
O5A C5A Cr1 178.2(4) . .
C1 N1 C2 110.5(3) . .
C1 N1 C8 124.3(3) . .
C2 N1 C8 124.8(3) . .
C1 N2 C7 111.0(3) . .
C1 N2 C18 125.0(3) . .
C7 N2 C18 123.6(3) . .
N1 C1 N2 104.6(3) . .
N1 C1 Cr1 125.6(2) . .
N2 C1 Cr1 126.1(2) . .
C7 C2 C3 122.1(4) . .
C7 C2 N1 107.2(3) . .
C3 C2 N1 130.7(3) . .
C4 C3 C2 115.9(4) . .
C4 C3 H3A 122.0 . .
C2 C3 H3A 122.0 . .
C3 C4 C5 122.0(4) . .
C3 C4 H4A 119.0 . .
C5 C4 H4A 119.0 . .
C6 C5 C4 121.5(4) . .
C6 C5 H5A 119.2 . .
C4 C5 H5A 119.2 . .
C5 C6 C7 116.2(3) . .
C5 C6 H6A 121.9 . .
C7 C6 H6A 121.9 . .
C2 C7 C6 122.3(4) . .
C2 C7 N2 106.1(3) . .
C6 C7 N2 131.6(3) . .
C9 C8 C12 107.9(3) . .
C9 C8 N1 125.1(3) . .
C12 C8 N1 127.0(3) . .
C9 C8 Fe1 67.87(18) . .
C12 C8 Fe1 70.20(18) . .
N1 C8 Fe1 127.7(2) . .
C10 C9 C8 107.9(3) . .
C10 C9 Fe1 70.3(2) . .
C8 C9 Fe1 71.4(2) . .
C10 C9 H9A 126.0 . .
C8 C9 H9A 126.0 . .
Fe1 C9 H9A 123.9 . .
C11 C10 C9 108.3(3) . .
C11 C10 Fe1 70.6(2) . .
C9 C10 Fe1 68.7(2) . .
C11 C10 H10A 125.9 . .
C9 C10 H10A 125.9 . .
Fe1 C10 H10A 126.4 . .
C10 C11 C12 108.2(3) . .
C10 C11 Fe1 69.0(2) . .
C12 C11 Fe1 70.52(19) . .
C10 C11 H11A 125.9 . .
C12 C11 H11A 125.9 . .
Fe1 C11 H11A 126.1 . .
C11 C12 C8 107.7(3) . .
C11 C12 Fe1 69.29(19) . .
C8 C12 Fe1 69.39(17) . .
C11 C12 H12A 126.2 . .
C8 C12 H12A 126.2 . .
Fe1 C12 H12A 126.7 . .
C17 C13 C14 105.8(4) . .
C17 C13 Fe1 69.2(2) . .
C14 C13 Fe1 69.0(2) . .
C17 C13 H13A 127.1 . .
C14 C13 H13A 127.1 . .
Fe1 C13 H13A 126.3 . .
C15 C14 C13 109.0(4) . .
C15 C14 Fe1 70.2(2) . .
C13 C14 Fe1 70.3(2) . .
C15 C14 H14A 125.5 . .
C13 C14 H14A 125.5 . .
Fe1 C14 H14A 125.7 . .
C14 C15 C16 108.1(4) . .
C14 C15 Fe1 69.8(2) . .
C16 C15 Fe1 69.8(2) . .
C14 C15 H15A 125.9 . .
C16 C15 H15A 125.9 . .
Fe1 C15 H15A 126.0 . .
C17 C16 C15 107.5(4) . .
C17 C16 Fe1 69.8(2) . .
C15 C16 Fe1 69.9(2) . .
C17 C16 H16A 126.3 . .
C15 C16 H16A 126.3 . .
Fe1 C16 H16A 125.7 . .
C16 C17 C13 109.6(4) . .
C16 C17 Fe1 70.1(2) . .
C13 C17 Fe1 70.4(2) . .
C16 C17 H17A 125.2 . .
C13 C17 H17A 125.2 . .
Fe1 C17 H17A 125.9 . .
C22 C18 C19 108.2(3) . .
C22 C18 N2 127.7(3) . .
C19 C18 N2 124.1(3) . .
C22 C18 Fe2 70.40(18) . .
C19 C18 Fe2 68.68(18) . .
N2 C18 Fe2 127.6(2) . .
C20 C19 C18 107.1(3) . .
C20 C19 Fe2 69.9(2) . .
C18 C19 Fe2 70.5(2) . .
C20 C19 H19A 126.4 . .
C18 C19 H19A 126.4 . .
Fe2 C19 H19A 124.8 . .
C19 C20 C21 108.7(3) . .
C19 C20 Fe2 69.5(2) . .
C21 C20 Fe2 70.2(2) . .
C19 C20 H20A 125.7 . .
C21 C20 H20A 125.7 . .
Fe2 C20 H20A 126.2 . .
C22 C21 C20 107.9(3) . .
C22 C21 Fe2 70.68(19) . .
C20 C21 Fe2 69.26(19) . .
C22 C21 H21A 126.0 . .
C20 C21 H21A 126.0 . .
Fe2 C21 H21A 125.6 . .
C21 C22 C18 108.0(3) . .
C21 C22 Fe2 69.29(18) . .
C18 C22 Fe2 69.44(17) . .
C21 C22 H22A 126.0 . .
C18 C22 H22A 126.0 . .
Fe2 C22 H22A 126.8 . .
C24 C23 C27 107.0(4) . .
C24 C23 Fe2 69.9(2) . .
C27 C23 Fe2 69.9(2) . .
C24 C23 H23A 126.5 . .
C27 C23 H23A 126.5 . .
Fe2 C23 H23A 125.3 . .
C25 C24 C23 107.3(4) . .
C25 C24 Fe2 70.3(2) . .
C23 C24 Fe2 69.2(2) . .
C25 C24 H24A 126.3 . .
C23 C24 H24A 126.3 . .
Fe2 C24 H24A 125.8 . .
C24 C25 C26 109.0(4) . .
C24 C25 Fe2 69.68(19) . .
C26 C25 Fe2 69.9(2) . .
C24 C25 H25A 125.5 . .
C26 C25 H25A 125.5 . .
Fe2 C25 H25A 126.5 . .
C27 C26 C25 108.3(4) . .
C27 C26 Fe2 70.1(2) . .
C25 C26 Fe2 70.0(2) . .
C27 C26 H26A 125.8 . .
C25 C26 H26A 125.8 . .
Fe2 C26 H26A 125.6 . .
C26 C27 C23 108.4(4) . .
C26 C27 Fe2 70.4(3) . .
C23 C27 Fe2 69.0(2) . .
C26 C27 H27A 125.8 . .
C23 C27 H27A 125.8 . .
Fe2 C27 H27A 126.4 . .
C2B C1B C3B 120.1(3) . 3_556
C2B C1B H1BA 120.0 . .
C3B C1B H1BA 120.0 3_556 .
C1B C2B C3B 120.3(3) . .
C1B C2B H2BA 119.8 . .
C3B C2B H2BA 119.8 . .
C2B C3B C1B 119.6(4) . 3_556
C2B C3B H3BA 120.2 . .
C1B C3B H3BA 120.2 3_556 .

loop_
_geom_bond_atom_site_label_1
_geom_bond_atom_site_label_2
_geom_bond_distance
_geom_bond_site_symmetry_2
Fe1 C9 2.013(4) .
Fe1 C10 2.034(4) .
Fe1 C14 2.038(3) .
Fe1 C17 2.040(4) .
Fe1 C16 2.043(4) .
Fe1 C15 2.044(3) .
Fe1 C11 2.054(4) .
Fe1 C13 2.056(4) .
Fe1 C8 2.060(3) .
Fe1 C12 2.070(3) .
Fe2 C19 2.028(4) .
Fe2 C23 2.028(4) .
Fe2 C20 2.034(3) .
Fe2 C24 2.038(3) .
Fe2 C27 2.040(4) .
Fe2 C26 2.044(4) .
Fe2 C25 2.046(3) .
Fe2 C21 2.046(3) .
Fe2 C18 2.052(3) .
Fe2 C22 2.065(3) .
Cr1 C5A 1.852(4) .
Cr1 C4A 1.887(4) .
Cr1 C3A 1.898(4) .
Cr1 C2A 1.900(3) .
Cr1 C1A 1.903(4) .
Cr1 C1 2.158(3) .
O1A C1A 1.151(4) .
O2A C2A 1.149(3) .
O3A C3A 1.147(4) .
O4A C4A 1.143(4) .
O5A C5A 1.148(4) .
N1 C1 1.366(4) .
N1 C2 1.416(4) .
N1 C8 1.426(4) .
N2 C1 1.382(4) .
N2 C7 1.409(4) .
N2 C18 1.427(4) .
C2 C7 1.365(4) .
C2 C3 1.396(5) .
C3 C4 1.391(5) .
C3 H3A 0.9500 .
C4 C5 1.393(5) .
C4 H4A 0.9500 .
C5 C6 1.386(5) .
C5 H5A 0.9500 .
C6 C7 1.398(5) .
C6 H6A 0.9500 .
C8 C9 1.418(5) .
C8 C12 1.426(5) .
C9 C10 1.416(5) .
C9 H9A 0.9500 .
C10 C11 1.413(5) .
C10 H10A 0.9500 .
C11 C12 1.417(5) .
C11 H11A 0.9500 .
C12 H12A 0.9500 .
C13 C17 1.413(6) .
C13 C14 1.426(6) .
C13 H13A 0.9500 .
C14 C15 1.399(6) .
C14 H14A 0.9500 .
C15 C16 1.408(6) .
C15 H15A 0.9500 .
C16 C17 1.402(6) .
C16 H16A 0.9500 .
C17 H17A 0.9500 .
C18 C22 1.414(5) .
C18 C19 1.423(5) .
C19 C20 1.410(5) .
C19 H19A 0.9500 .
C20 C21 1.412(5) .
C20 H20A 0.9500 .
C21 C22 1.407(5) .
C21 H21A 0.9500 .
C22 H22A 0.9500 .
C23 C24 1.421(6) .
C23 C27 1.428(6) .
C23 H23A 0.9500 .
C24 C25 1.398(5) .
C24 H24A 0.9500 .
C25 C26 1.401(6) .
C25 H25A 0.9500 .
C26 C27 1.379(6) .
C26 H26A 0.9500 .
C27 H27A 0.9500 .
C1B C2B 1.354(6) .
C1B C3B 1.377(5) 3_556
C1B H1BA 0.9500 .
C2B C3B 1.369(5) .
C2B H2BA 0.9500 .
C3B C1B 1.377(5) 3_556
C3B H3BA 0.9500 .

loop_
_geom_torsion_atom_site_label_1
_geom_torsion_atom_site_label_2
_geom_torsion_atom_site_label_3
_geom_torsion_atom_site_label_4
_geom_torsion
_geom_torsion_site_symmetry_1
_geom_torsion_site_symmetry_4
C2 N1 C1 N2 7.2(3) . .
C8 N1 C1 N2 -165.6(3) . .
C2 N1 C1 Cr1 -152.1(2) . .
C8 N1 C1 Cr1 35.0(4) . .
C7 N2 C1 N1 -6.9(3) . .
C18 N2 C1 N1 166.5(3) . .
C7 N2 C1 Cr1 152.3(2) . .
C18 N2 C1 Cr1 -34.3(4) . .
C4A Cr1 C1 N1 81.1(3) . .
C3A Cr1 C1 N1 165.9(2) . .
C2A Cr1 C1 N1 -99.9(3) . .
C1A Cr1 C1 N1 -5.4(3) . .
C4A Cr1 C1 N2 -73.9(3) . .
C3A Cr1 C1 N2 10.9(3) . .
C2A Cr1 C1 N2 105.1(3) . .
C1A Cr1 C1 N2 -160.4(3) . .
C1 N1 C2 C7 -5.0(4) . .
C8 N1 C2 C7 167.8(3) . .
C1 N1 C2 C3 173.8(3) . .
C8 N1 C2 C3 -13.4(5) . .
C7 C2 C3 C4 0.3(5) . .
N1 C2 C3 C4 -178.4(3) . .
C2 C3 C4 C5 -1.0(5) . .
C3 C4 C5 C6 1.6(5) . .
C4 C5 C6 C7 -1.5(5) . .
C3 C2 C7 C6 -0.2(6) . .
N1 C2 C7 C6 178.8(3) . .
C3 C2 C7 N2 -178.4(3) . .
N1 C2 C7 N2 0.6(4) . .
C5 C6 C7 C2 0.8(5) . .
C5 C6 C7 N2 178.5(3) . .
C1 N2 C7 C2 4.0(4) . .
C18 N2 C7 C2 -169.5(3) . .
C1 N2 C7 C6 -173.9(3) . .
C18 N2 C7 C6 12.6(5) . .
C1 N1 C8 C9 38.8(4) . .
C2 N1 C8 C9 -133.0(3) . .
C1 N1 C8 C12 -140.8(3) . .
C2 N1 C8 C12 47.4(5) . .
C12 C8 C9 C10 2.2(4) . .
N1 C8 C9 C10 -177.5(3) . .
C8 C9 C10 C11 -2.2(4) . .
C9 C10 C11 C12 1.3(4) . .
C10 C11 C12 C8 0.1(4) . .
C9 C8 C12 C11 -1.4(4) . .
N1 C8 C12 C11 178.3(3) . .
C17 C13 C14 C15 0.1(4) . .
C13 C14 C15 C16 0.2(4) . .
C14 C15 C16 C17 -0.4(4) . .
C15 C16 C17 C13 0.5(4) . .
C14 C13 C17 C16 -0.3(4) . .
C1 N2 C18 C22 141.1(3) . .
C7 N2 C18 C22 -46.3(5) . .
C1 N2 C18 C19 -37.4(5) . .
C7 N2 C18 C19 135.2(3) . .
C22 C18 C19 C20 -1.1(4) . .
N2 C18 C19 C20 177.6(3) . .
C18 C19 C20 C21 1.5(4) . .
C19 C20 C21 C22 -1.4(4) . .
C20 C21 C22 C18 0.7(4) . .
C19 C18 C22 C21 0.3(4) . .
N2 C18 C22 C21 -178.4(3) . .
C27 C23 C24 C25 -0.2(4) . .
C23 C24 C25 C26 -0.5(5) . .
C24 C25 C26 C27 1.0(5) . .
C25 C26 C27 C23 -1.1(4) . .
C24 C23 C27 C26 0.8(4) . .
C3B C1B C2B C3B 0.2(8) 3_556 .
C1B C2B C3B C1B -0.2(8) . 3_556
